data_4306035
loop_
_publ_author_name
'Xiao-Dan Zheng'
'Long Jiang'
'Xiao-Long Feng'
'Tong-Bu Lu'

_publ_section_title
;
The Supramolecular Isomerism Based on Argentophilic Interactions: The
Construction of Helical Chains with Defined Right-Handed and Left-Handed
Helicity
;
_journal_name_full 'Inorganic Chemistry'
_journal_page_first 10858
_journal_page_last 10865
_journal_paper_doi 10.1021/ic8009578
_journal_volume 47
_journal_year 2008
_chemical_formula_sum 'C22 H41 Ag2 N9 Ni O'
_chemical_formula_weight 722.09
_chemical_name_systematic
; 
 ? 
;
_space_group_IT_number 14
_symmetry_cell_setting monoclinic
_symmetry_space_group_name_Hall '-P 2yn'
_symmetry_space_group_name_H-M 'P 1 21/n 1'
_atom_sites_solution_hydrogens geom
_atom_sites_solution_primary direct
_atom_sites_solution_secondary difmap
_audit_creation_method SHELXL-97
_cell_angle_alpha 90.00
_cell_angle_beta 108.2960(10)
_cell_angle_gamma 90.00
_cell_formula_units_Z 4
_cell_length_a 10.7080(10)
_cell_length_b 27.2740(10)
_cell_length_c 10.7070(10)
_cell_measurement_reflns_used 2102
_cell_measurement_temperature 173(2)
_cell_measurement_theta_max 30.28
_cell_measurement_theta_min 2.31
_cell_volume 2968.9(4)
_computing_cell_refinement 'Bruker FRAMBO'
_computing_data_collection 'Bruker FRAMBO'
_computing_data_reduction 'Bruker SAINT'
_computing_molecular_graphics 'Bruker SHELXTL'
_computing_publication_material 'Bruker SHELXTL'
_computing_structure_refinement 'SHELXL-97 (Sheldrick, 1997)'
_computing_structure_solution 'SHELXS-97 (Sheldrick, 1990)'
_diffrn_ambient_temperature 173(2)
_diffrn_measured_fraction_theta_full 0.967
_diffrn_measured_fraction_theta_max 0.967
_diffrn_measurement_device_type 'multiwire proportional'
_diffrn_measurement_method 'phi and omega scans'
_diffrn_radiation_monochromator graphite
_diffrn_radiation_source 'fine-focus sealed tube'
_diffrn_radiation_type MoK\a
_diffrn_radiation_wavelength 0.71073
_diffrn_reflns_av_R_equivalents 0.0679
_diffrn_reflns_av_sigmaI/netI 0.0845
_diffrn_reflns_limit_h_max 8
_diffrn_reflns_limit_h_min -11
_diffrn_reflns_limit_k_max 33
_diffrn_reflns_limit_k_min -33
_diffrn_reflns_limit_l_max 8
_diffrn_reflns_limit_l_min -13
_diffrn_reflns_number 11534
_diffrn_reflns_theta_full 26.00
_diffrn_reflns_theta_max 26.00
_diffrn_reflns_theta_min 2.50
_diffrn_standards_decay_% 0
_diffrn_standards_interval_count 0
_diffrn_standards_interval_time 0
_diffrn_standards_number 0
_exptl_absorpt_coefficient_mu 1.964
_exptl_absorpt_correction_T_max 0.5811
_exptl_absorpt_correction_T_min 0.5072
_exptl_absorpt_correction_type multi-scan
_exptl_absorpt_process_details 'SADABS (Sheldrick, 1996)'
_exptl_crystal_colour purple
_exptl_crystal_density_diffrn 1.615
_exptl_crystal_density_method 'not measured'
_exptl_crystal_description block
_exptl_crystal_F_000 1464
_exptl_crystal_size_max 0.40
_exptl_crystal_size_mid 0.33
_exptl_crystal_size_min 0.31
_refine_diff_density_max 0.896
_refine_diff_density_min -0.957
_refine_diff_density_rms 0.108
_refine_ls_extinction_method none
_refine_ls_goodness_of_fit_ref 0.906
_refine_ls_hydrogen_treatment constr
_refine_ls_matrix_type full
_refine_ls_number_parameters 323
_refine_ls_number_reflns 5661
_refine_ls_number_restraints 0
_refine_ls_restrained_S_all 0.906
_refine_ls_R_factor_all 0.0590
_refine_ls_R_factor_gt 0.0380
_refine_ls_shift/su_max 0.001
_refine_ls_shift/su_mean 0.000
_refine_ls_structure_factor_coef Fsqd
_refine_ls_weighting_details 'calc w=1/[\s^2^(Fo^2^)+(0.0386P)^2^+0.0000P] where P=(Fo^2^+2Fc^2^)/3'
_refine_ls_weighting_scheme calc
_refine_ls_wR_factor_gt 0.0824
_refine_ls_wR_factor_ref 0.0862
_reflns_number_gt 2831
_reflns_number_total 5661
_reflns_threshold_expression >2sigma(I)
_cod_data_source_file ic8009578_si_002_2.cif
_cod_data_source_block 1.H2O.MeCN
_cod_depositor_comments
;
The following automatic conversions were performed:
'_symmetry_cell_setting' value 'Monoclinic' changed to 'monoclinic'
according to '/home/saulius/struct/CIF-dictionaries/cif_core.dic'
dictionary named 'cif_core.dic' version 2.4.1 from 2010-06-29.

Automatic conversion script
Id: cif_fix_enum 1527 2010-12-29 10:47:43Z saulius 
;
_cod_database_code 4306035

loop_
_symmetry_equiv_pos_as_xyz
'x, y, z'
'-x+1/2, y+1/2, -z+1/2'
'-x, -y, -z'
'x-1/2, -y-1/2, z-1/2'

loop_
_atom_site_label
_atom_site_type_symbol
_atom_site_fract_x
_atom_site_fract_y
_atom_site_fract_z
_atom_site_U_iso_or_equiv
_atom_site_adp_type
_atom_site_occupancy
_atom_site_symmetry_multiplicity
_atom_site_calc_flag
_atom_site_refinement_flags
_atom_site_disorder_assembly
_atom_site_disorder_group
Ag1 Ag 0.41437(5) 0.153120(12) 0.79369(4) 0.03139(15) Uani 1 1 d . . .
Ag2 Ag 0.69146(5) 0.350996(13) 1.40637(3) 0.02957(14) Uani 1 1 d . . .
C1 C 0.4783(6) 0.43447(15) 0.9521(4) 0.0257(15) Uani 1 1 d . . .
H1A H 0.4222 0.4473 0.8664 0.031 Uiso 1 1 calc R . .
H1B H 0.5516 0.4578 0.9884 0.031 Uiso 1 1 calc R . .
C2 C 0.3982(6) 0.43010(15) 1.0454(5) 0.0267(15) Uani 1 1 d . . .
H2A H 0.4566 0.4207 1.1338 0.032 Uiso 1 1 calc R . .
H2B H 0.3585 0.4623 1.0532 0.032 Uiso 1 1 calc R . .
C3 C 0.2238(6) 0.38340(16) 1.0963(4) 0.0229(14) Uani 1 1 d . . .
H3 H 0.2873 0.3674 1.1748 0.028 Uiso 1 1 calc R . .
C4 C 0.1740(7) 0.43041(18) 1.1414(5) 0.046(2) Uani 1 1 d . . .
H4A H 0.2487 0.4519 1.1838 0.069 Uiso 1 1 calc R . .
H4B H 0.1274 0.4224 1.2043 0.069 Uiso 1 1 calc R . .
H4C H 0.1139 0.4472 1.0652 0.069 Uiso 1 1 calc R . .
C5 C 0.1067(6) 0.34819(16) 1.0392(5) 0.0268(15) Uani 1 1 d . . .
H5A H 0.0535 0.3486 1.0999 0.032 Uiso 1 1 calc R . .
H5B H 0.0514 0.3624 0.9549 0.032 Uiso 1 1 calc R . .
C6 C 0.1306(6) 0.29493(16) 1.0132(5) 0.0280(15) Uani 1 1 d . . .
C7 C 0.2178(7) 0.26931(17) 1.1358(4) 0.0374(18) Uani 1 1 d . . .
H7A H 0.1754 0.2703 1.2047 0.056 Uiso 1 1 calc R . .
H7B H 0.3030 0.2860 1.1669 0.056 Uiso 1 1 calc R . .
H7C H 0.2310 0.2351 1.1149 0.056 Uiso 1 1 calc R . .
C8 C 0.0002(6) 0.26847(17) 0.9668(5) 0.0361(17) Uani 1 1 d . . .
H8A H -0.0397 0.2681 1.0375 0.054 Uiso 1 1 calc R . .
H8B H 0.0142 0.2347 0.9427 0.054 Uiso 1 1 calc R . .
H8C H -0.0584 0.2854 0.8900 0.054 Uiso 1 1 calc R . .
C9 C 0.1160(6) 0.30463(17) 0.7773(4) 0.0273(15) Uani 1 1 d . . .
H9A H 0.0715 0.3362 0.7800 0.033 Uiso 1 1 calc R . .
H9B H 0.0475 0.2791 0.7468 0.033 Uiso 1 1 calc R . .
C10 C 0.1937(6) 0.30845(16) 0.6814(4) 0.0272(15) Uani 1 1 d . . .
H10A H 0.2322 0.2761 0.6726 0.033 Uiso 1 1 calc R . .
H10B H 0.1346 0.3183 0.5938 0.033 Uiso 1 1 calc R . .
C11 C 0.3931(6) 0.34499(16) 0.6512(4) 0.0257(15) Uani 1 1 d . . .
H11 H 0.4435 0.3135 0.6689 0.031 Uiso 1 1 calc R . .
C12 C 0.3213(7) 0.34844(17) 0.5022(4) 0.0411(19) Uani 1 1 d . . .
H12A H 0.2724 0.3180 0.4717 0.062 Uiso 1 1 calc R . .
H12B H 0.3858 0.3533 0.4555 0.062 Uiso 1 1 calc R . .
H12C H 0.2600 0.3762 0.4845 0.062 Uiso 1 1 calc R . .
C13 C 0.4918(6) 0.38756(16) 0.6906(4) 0.0278(15) Uani 1 1 d . . .
H13A H 0.5381 0.3897 0.6241 0.033 Uiso 1 1 calc R . .
H13B H 0.4409 0.4182 0.6846 0.033 Uiso 1 1 calc R . .
C14 C 0.5964(6) 0.38631(16) 0.8267(4) 0.0286(16) Uani 1 1 d . . .
C15 C 0.6858(6) 0.34145(16) 0.8483(5) 0.0320(16) Uani 1 1 d . . .
H15A H 0.6335 0.3117 0.8457 0.048 Uiso 1 1 calc R . .
H15B H 0.7538 0.3439 0.9342 0.048 Uiso 1 1 calc R . .
H15C H 0.7273 0.3399 0.7789 0.048 Uiso 1 1 calc R . .
C16 C 0.6850(6) 0.43207(17) 0.8368(5) 0.0348(17) Uani 1 1 d . . .
H16A H 0.7357 0.4287 0.7754 0.052 Uiso 1 1 calc R . .
H16B H 0.7454 0.4350 0.9267 0.052 Uiso 1 1 calc R . .
H16C H 0.6299 0.4615 0.8147 0.052 Uiso 1 1 calc R . .
C17 C 0.4548(6) 0.22494(16) 0.8535(4) 0.0228(14) Uani 1 1 d . . .
C18 C 0.3554(7) 0.08317(17) 0.7329(5) 0.0361(17) Uani 1 1 d . . .
C19 C 0.5635(6) 0.32677(16) 1.2316(5) 0.0275(14) Uani 1 1 d . . .
C20 C 0.8288(7) 0.37699(19) 1.5725(5) 0.0336(17) Uani 1 1 d . . .
C21 C 0.1216(9) 0.0257(2) 0.9395(6) 0.049(2) Uani 1 1 d . . .
C22 C 0.2359(8) -0.00312(19) 1.0088(5) 0.057(2) Uani 1 1 d . . .
H22A H 0.3035 0.0184 1.0653 0.086 Uiso 1 1 calc R . .
H22B H 0.2706 -0.0194 0.9450 0.086 Uiso 1 1 calc R . .
H22C H 0.2109 -0.0279 1.0629 0.086 Uiso 1 1 calc R . .
N1 N 0.5316(5) 0.38570(12) 0.9331(3) 0.0201(11) Uani 1 1 d . . .
H1C H 0.5997 0.3799 1.0106 0.024 Uiso 1 1 calc R . .
N2 N 0.2924(5) 0.39287(12) 0.9981(3) 0.0210(11) Uani 1 1 d . . .
H2C H 0.2305 0.4059 0.9240 0.025 Uiso 1 1 calc R . .
N3 N 0.2034(5) 0.29210(12) 0.9121(3) 0.0226(12) Uani 1 1 d . . .
H3A H 0.2251 0.2592 0.9084 0.027 Uiso 1 1 calc R . .
N4 N 0.2997(5) 0.34508(12) 0.7292(3) 0.0212(11) Uani 1 1 d . . .
H4D H 0.2601 0.3758 0.7190 0.025 Uiso 1 1 calc R . .
N5 N 0.4559(5) 0.26509(13) 0.8856(3) 0.0240(12) Uani 1 1 d . . .
N6 N 0.3208(6) 0.04452(15) 0.7040(4) 0.0493(17) Uani 1 1 d . . .
N7 N 0.4926(5) 0.32025(13) 1.1277(4) 0.0266(12) Uani 1 1 d . . .
N8 N 0.9077(6) 0.39578(16) 1.6548(4) 0.0383(15) Uani 1 1 d . . .
N9 N 0.0323(8) 0.0491(2) 0.8869(5) 0.061(2) Uani 1 1 d . . .
Ni3 Ni 0.38310(8) 0.332605(19) 0.93338(5) 0.01970(19) Uani 1 1 d . . .
O1W O 0.1576(4) 0.44152(11) 0.7421(3) 0.0404(12) Uani 1 1 d . . .
H1D H 0.0775 0.4341 0.7029 0.048 Uiso 1 1 d R . .
H1E H 0.1629 0.4715 0.7654 0.048 Uiso 1 1 d R . .

loop_
_atom_site_aniso_label
_atom_site_aniso_U_11
_atom_site_aniso_U_22
_atom_site_aniso_U_33
_atom_site_aniso_U_23
_atom_site_aniso_U_13
_atom_site_aniso_U_12
Ag1 0.0363(4) 0.02129(19) 0.0435(3) -0.00286(17) 0.0224(2) -0.00070(18)
Ag2 0.0271(4) 0.0375(2) 0.0238(2) -0.00198(17) 0.00762(18) -0.00154(19)
C1 0.030(5) 0.017(2) 0.035(3) -0.005(2) 0.017(3) -0.006(2)
C2 0.032(5) 0.016(2) 0.038(3) -0.010(2) 0.020(3) -0.008(2)
C3 0.016(5) 0.027(2) 0.032(3) -0.003(2) 0.016(2) -0.001(2)
C4 0.051(7) 0.035(3) 0.066(4) -0.019(3) 0.040(4) -0.017(3)
C5 0.026(5) 0.032(3) 0.030(3) 0.002(2) 0.020(2) -0.003(2)
C6 0.022(5) 0.028(2) 0.035(3) -0.002(2) 0.011(3) -0.007(2)
C7 0.058(6) 0.029(3) 0.031(3) 0.007(2) 0.022(3) -0.002(3)
C8 0.036(6) 0.028(3) 0.049(3) -0.003(2) 0.019(3) 0.000(3)
C9 0.021(5) 0.028(2) 0.030(3) -0.004(2) 0.003(2) 0.000(2)
C10 0.029(5) 0.024(2) 0.023(3) -0.008(2) 0.001(2) 0.001(2)
C11 0.033(5) 0.026(2) 0.020(2) -0.003(2) 0.012(2) -0.001(2)
C12 0.067(7) 0.035(3) 0.023(3) 0.001(2) 0.016(3) 0.003(3)
C13 0.029(5) 0.030(3) 0.033(3) 0.002(2) 0.021(3) -0.001(2)
C14 0.036(5) 0.027(2) 0.027(3) 0.000(2) 0.016(3) -0.004(2)
C15 0.031(5) 0.030(3) 0.044(3) 0.005(2) 0.024(3) 0.001(2)
C16 0.038(6) 0.032(3) 0.039(3) -0.004(2) 0.019(3) -0.011(3)
C17 0.014(4) 0.027(3) 0.030(3) 0.004(2) 0.012(2) 0.001(2)
C18 0.042(6) 0.026(3) 0.051(3) -0.007(3) 0.030(3) 0.000(3)
C19 0.026(5) 0.026(2) 0.035(3) 0.003(2) 0.016(3) 0.000(2)
C20 0.027(5) 0.040(3) 0.032(3) -0.003(3) 0.006(3) 0.007(3)
C21 0.072(8) 0.044(4) 0.035(4) -0.004(3) 0.021(4) -0.015(4)
C22 0.078(8) 0.042(3) 0.049(4) -0.006(3) 0.017(4) -0.010(4)
N1 0.014(4) 0.0255(19) 0.024(2) -0.0030(17) 0.0097(18) -0.0018(17)
N2 0.020(4) 0.0237(19) 0.023(2) -0.0039(17) 0.0118(19) -0.0015(18)
N3 0.027(4) 0.0182(18) 0.023(2) 0.0025(16) 0.0087(19) 0.0010(18)
N4 0.019(4) 0.0191(18) 0.026(2) -0.0020(16) 0.0078(19) -0.0002(18)
N5 0.023(4) 0.024(2) 0.028(2) 0.0032(18) 0.0114(19) 0.0021(18)
N6 0.067(6) 0.031(3) 0.060(3) -0.005(2) 0.034(3) -0.010(3)
N7 0.033(4) 0.024(2) 0.026(2) -0.0020(18) 0.014(2) -0.0043(19)
N8 0.029(5) 0.043(3) 0.041(3) 0.000(2) 0.009(2) 0.005(2)
N9 0.071(7) 0.068(4) 0.047(3) 0.005(3) 0.022(3) -0.011(4)
Ni3 0.0224(6) 0.0177(3) 0.0207(3) -0.0011(3) 0.0090(3) -0.0004(3)
O1W 0.034(4) 0.0254(17) 0.058(2) 0.0030(17) 0.009(2) 0.0062(17)

loop_
_atom_type_symbol
_atom_type_description
_atom_type_scat_dispersion_real
_atom_type_scat_dispersion_imag
_atom_type_scat_source
C C 0.0033 0.0016 'International Tables Vol C Tables 4.2.6.8 and 6.1.1.4'
H H 0.0000 0.0000 'International Tables Vol C Tables 4.2.6.8 and 6.1.1.4'
N N 0.0061 0.0033 'International Tables Vol C Tables 4.2.6.8 and 6.1.1.4'
O O 0.0106 0.0060 'International Tables Vol C Tables 4.2.6.8 and 6.1.1.4'
Ni Ni 0.3393 1.1124 'International Tables Vol C Tables 4.2.6.8 and 6.1.1.4'
Ag Ag -0.8971 1.1015 'International Tables Vol C Tables 4.2.6.8 and 6.1.1.4'

loop_
_geom_angle_atom_site_label_1
_geom_angle_atom_site_label_2
_geom_angle_atom_site_label_3
_geom_angle
_geom_angle_site_symmetry_1
_geom_angle_site_symmetry_3
_geom_angle_publ_flag
C18 Ag1 C17 174.4(3) . . ?
C18 Ag1 Ag2 83.58(18) . 4_565 ?
C17 Ag1 Ag2 91.53(16) . 4_565 ?
C20 Ag2 C19 175.4(2) . . ?
C20 Ag2 Ag1 85.22(19) . 4_666 ?
C19 Ag2 Ag1 90.50(18) . 4_666 ?
N1 C1 C2 110.0(3) . . ?
N1 C1 H1A 109.7 . . ?
C2 C1 H1A 109.7 . . ?
N1 C1 H1B 109.7 . . ?
C2 C1 H1B 109.7 . . ?
H1A C1 H1B 108.2 . . ?
N2 C2 C1 111.0(4) . . ?
N2 C2 H2A 109.4 . . ?
C1 C2 H2A 109.4 . . ?
N2 C2 H2B 109.4 . . ?
C1 C2 H2B 109.4 . . ?
H2A C2 H2B 108.0 . . ?
N2 C3 C4 112.3(4) . . ?
N2 C3 C5 110.4(4) . . ?
C4 C3 C5 109.1(5) . . ?
N2 C3 H3 108.3 . . ?
C4 C3 H3 108.3 . . ?
C5 C3 H3 108.3 . . ?
C3 C4 H4A 109.5 . . ?
C3 C4 H4B 109.5 . . ?
H4A C4 H4B 109.5 . . ?
C3 C4 H4C 109.5 . . ?
H4A C4 H4C 109.5 . . ?
H4B C4 H4C 109.5 . . ?
C6 C5 C3 120.4(5) . . ?
C6 C5 H5A 107.2 . . ?
C3 C5 H5A 107.2 . . ?
C6 C5 H5B 107.2 . . ?
C3 C5 H5B 107.2 . . ?
H5A C5 H5B 106.9 . . ?
C8 C6 C5 109.0(5) . . ?
C8 C6 N3 111.6(4) . . ?
C5 C6 N3 109.5(4) . . ?
C8 C6 C7 108.5(4) . . ?
C5 C6 C7 112.0(4) . . ?
N3 C6 C7 106.2(5) . . ?
C6 C7 H7A 109.5 . . ?
C6 C7 H7B 109.5 . . ?
H7A C7 H7B 109.5 . . ?
C6 C7 H7C 109.5 . . ?
H7A C7 H7C 109.5 . . ?
H7B C7 H7C 109.5 . . ?
C6 C8 H8A 109.5 . . ?
C6 C8 H8B 109.5 . . ?
H8A C8 H8B 109.5 . . ?
C6 C8 H8C 109.5 . . ?
H8A C8 H8C 109.5 . . ?
H8B C8 H8C 109.5 . . ?
N3 C9 C10 111.1(5) . . ?
N3 C9 H9A 109.4 . . ?
C10 C9 H9A 109.4 . . ?
N3 C9 H9B 109.4 . . ?
C10 C9 H9B 109.4 . . ?
H9A C9 H9B 108.0 . . ?
N4 C10 C9 109.7(4) . . ?
N4 C10 H10A 109.7 . . ?
C9 C10 H10A 109.7 . . ?
N4 C10 H10B 109.7 . . ?
C9 C10 H10B 109.7 . . ?
H10A C10 H10B 108.2 . . ?
N4 C11 C13 111.7(4) . . ?
N4 C11 C12 112.1(5) . . ?
C13 C11 C12 108.4(4) . . ?
N4 C11 H11 108.2 . . ?
C13 C11 H11 108.2 . . ?
C12 C11 H11 108.2 . . ?
C11 C12 H12A 109.5 . . ?
C11 C12 H12B 109.5 . . ?
H12A C12 H12B 109.5 . . ?
C11 C12 H12C 109.5 . . ?
H12A C12 H12C 109.5 . . ?
H12B C12 H12C 109.5 . . ?
C14 C13 C11 118.6(4) . . ?
C14 C13 H13A 107.7 . . ?
C11 C13 H13A 107.7 . . ?
C14 C13 H13B 107.7 . . ?
C11 C13 H13B 107.7 . . ?
H13A C13 H13B 107.1 . . ?
N1 C14 C15 107.0(4) . . ?
N1 C14 C13 110.2(5) . . ?
C15 C14 C13 113.4(4) . . ?
N1 C14 C16 111.9(4) . . ?
C15 C14 C16 107.1(5) . . ?
C13 C14 C16 107.2(4) . . ?
C14 C15 H15A 109.5 . . ?
C14 C15 H15B 109.5 . . ?
H15A C15 H15B 109.5 . . ?
C14 C15 H15C 109.5 . . ?
H15A C15 H15C 109.5 . . ?
H15B C15 H15C 109.5 . . ?
C14 C16 H16A 109.5 . . ?
C14 C16 H16B 109.5 . . ?
H16A C16 H16B 109.5 . . ?
C14 C16 H16C 109.5 . . ?
H16A C16 H16C 109.5 . . ?
H16B C16 H16C 109.5 . . ?
N5 C17 Ag1 168.7(5) . . ?
N6 C18 Ag1 176.9(6) . . ?
N7 C19 Ag2 169.8(4) . . ?
N8 C20 Ag2 171.5(5) . . ?
N9 C21 C22 178.6(7) . . ?
C21 C22 H22A 109.5 . . ?
C21 C22 H22B 109.5 . . ?
H22A C22 H22B 109.5 . . ?
C21 C22 H22C 109.5 . . ?
H22A C22 H22C 109.5 . . ?
H22B C22 H22C 109.5 . . ?
C1 N1 C14 112.4(3) . . ?
C1 N1 Ni3 106.6(3) . . ?
C14 N1 Ni3 121.6(3) . . ?
C1 N1 H1C 104.9 . . ?
C14 N1 H1C 104.9 . . ?
Ni3 N1 H1C 104.9 . . ?
C3 N2 C2 111.8(3) . . ?
C3 N2 Ni3 118.3(3) . . ?
C2 N2 Ni3 105.1(3) . . ?
C3 N2 H2C 107.0 . . ?
C2 N2 H2C 107.0 . . ?
Ni3 N2 H2C 107.0 . . ?
C9 N3 C6 111.8(5) . . ?
C9 N3 Ni3 104.6(3) . . ?
C6 N3 Ni3 122.3(3) . . ?
C9 N3 H3A 105.6 . . ?
C6 N3 H3A 105.6 . . ?
Ni3 N3 H3A 105.6 . . ?
C10 N4 C11 112.5(4) . . ?
C10 N4 Ni3 106.2(3) . . ?
C11 N4 Ni3 116.1(3) . . ?
C10 N4 H4D 107.2 . . ?
C11 N4 H4D 107.2 . . ?
Ni3 N4 H4D 107.2 . . ?
C17 N5 Ni3 158.5(5) . . ?
C19 N7 Ni3 160.6(4) . . ?
N7 Ni3 N4 171.1(2) . . ?
N7 Ni3 N5 88.07(15) . . ?
N4 Ni3 N5 87.60(14) . . ?
N7 Ni3 N2 88.31(15) . . ?
N4 Ni3 N2 97.15(15) . . ?
N5 Ni3 N2 170.26(16) . . ?
N7 Ni3 N1 85.72(16) . . ?
N4 Ni3 N1 87.88(15) . . ?
N5 Ni3 N1 104.82(17) . . ?
N2 Ni3 N1 83.92(16) . . ?
N7 Ni3 N3 103.10(16) . . ?
N4 Ni3 N3 84.26(16) . . ?
N5 Ni3 N3 85.05(16) . . ?
N2 Ni3 N3 86.97(16) . . ?
N1 Ni3 N3 167.14(15) . . ?
H1D O1W H1E 109.7 . . ?

loop_
_geom_bond_atom_site_label_1
_geom_bond_atom_site_label_2
_geom_bond_distance
_geom_bond_site_symmetry_2
_geom_bond_publ_flag
Ag1 C18 2.050(5) . ?
Ag1 C17 2.064(5) . ?
Ag1 Ag2 2.9956(7) 4_565 ?
Ag2 C20 2.046(6) . ?
Ag2 C19 2.051(5) . ?
Ag2 Ag1 2.9956(7) 4_666 ?
C1 N1 1.487(6) . ?
C1 C2 1.511(8) . ?
C1 H1A 0.9900 . ?
C1 H1B 0.9900 . ?
C2 N2 1.487(6) . ?
C2 H2A 0.9900 . ?
C2 H2B 0.9900 . ?
C3 N2 1.481(7) . ?
C3 C4 1.524(7) . ?
C3 C5 1.545(7) . ?
C3 H3 1.0000 . ?
C4 H4A 0.9800 . ?
C4 H4B 0.9800 . ?
C4 H4C 0.9800 . ?
C5 C6 1.516(6) . ?
C5 H5A 0.9900 . ?
C5 H5B 0.9900 . ?
C6 C8 1.511(8) . ?
C6 N3 1.521(7) . ?
C6 C7 1.522(7) . ?
C7 H7A 0.9800 . ?
C7 H7B 0.9800 . ?
C7 H7C 0.9800 . ?
C8 H8A 0.9800 . ?
C8 H8B 0.9800 . ?
C8 H8C 0.9800 . ?
C9 N3 1.492(5) . ?
C9 C10 1.515(8) . ?
C9 H9A 0.9900 . ?
C9 H9B 0.9900 . ?
C10 N4 1.477(7) . ?
C10 H10A 0.9900 . ?
C10 H10B 0.9900 . ?
C11 N4 1.491(7) . ?
C11 C13 1.537(7) . ?
C11 C12 1.541(6) . ?
C11 H11 1.0000 . ?
C12 H12A 0.9800 . ?
C12 H12B 0.9800 . ?
C12 H12C 0.9800 . ?
C13 C14 1.535(7) . ?
C13 H13A 0.9900 . ?
C13 H13B 0.9900 . ?
C14 N1 1.508(7) . ?
C14 C15 1.525(7) . ?
C14 C16 1.551(7) . ?
C15 H15A 0.9800 . ?
C15 H15B 0.9800 . ?
C15 H15C 0.9800 . ?
C16 H16A 0.9800 . ?
C16 H16B 0.9800 . ?
C16 H16C 0.9800 . ?
C17 N5 1.147(5) . ?
C18 N6 1.128(6) . ?
C19 N7 1.147(6) . ?
C20 N8 1.134(6) . ?
C21 N9 1.141(9) . ?
C21 C22 1.447(10) . ?
C22 H22A 0.9800 . ?
C22 H22B 0.9800 . ?
C22 H22C 0.9800 . ?
N1 Ni3 2.152(4) . ?
N1 H1C 0.9300 . ?
N2 Ni3 2.133(4) . ?
N2 H2C 0.9300 . ?
N3 Ni3 2.168(5) . ?
N3 H3A 0.9300 . ?
N4 Ni3 2.113(4) . ?
N4 H4D 0.9300 . ?
N5 Ni3 2.124(4) . ?
N7 Ni3 2.070(4) . ?
O1W H1D 0.8530 . ?
O1W H1E 0.8519 . ?

loop_
_geom_hbond_atom_site_label_D
_geom_hbond_atom_site_label_H
_geom_hbond_atom_site_label_A
_geom_hbond_distance_DH
_geom_hbond_distance_HA
_geom_hbond_distance_DA
_geom_hbond_angle_DHA
_geom_hbond_site_symmetry_A
N2 H2C O1W 0.93 2.10 2.979(5) 158.1 .
N4 H4D O1W 0.93 2.16 3.063(5) 164.8 .
O1W H1D N8 0.85 2.02 2.832(7) 159.3 1_454
O1W H1E N6 0.85 2.02 2.863(5) 172.1 2_556

loop_
_geom_torsion_atom_site_label_1
_geom_torsion_atom_site_label_2
_geom_torsion_atom_site_label_3
_geom_torsion_atom_site_label_4
_geom_torsion
_geom_torsion_site_symmetry_1
_geom_torsion_site_symmetry_2
_geom_torsion_site_symmetry_3
_geom_torsion_site_symmetry_4
_geom_torsion_publ_flag
N1 C1 C2 N2 -55.6(6) . . . . ?
N2 C3 C5 C6 69.0(6) . . . . ?
C4 C3 C5 C6 -167.1(4) . . . . ?
C3 C5 C6 C8 176.1(4) . . . . ?
C3 C5 C6 N3 -61.5(6) . . . . ?
C3 C5 C6 C7 56.0(7) . . . . ?
N3 C9 C10 N4 -56.7(5) . . . . ?
N4 C11 C13 C14 69.2(6) . . . . ?
C12 C11 C13 C14 -167.0(5) . . . . ?
C11 C13 C14 N1 -60.5(6) . . . . ?
C11 C13 C14 C15 59.4(7) . . . . ?
C11 C13 C14 C16 177.5(5) . . . . ?
C18 Ag1 C17 N5 4(3) . . . . ?
Ag2 Ag1 C17 N5 -25(2) 4_565 . . . ?
C17 Ag1 C18 N6 -56(12) . . . . ?
Ag2 Ag1 C18 N6 -26(11) 4_565 . . . ?
C20 Ag2 C19 N7 -56(5) . . . . ?
Ag1 Ag2 C19 N7 -78(3) 4_666 . . . ?
C19 Ag2 C20 N8 35(6) . . . . ?
Ag1 Ag2 C20 N8 56(4) 4_666 . . . ?
C2 C1 N1 C14 172.0(5) . . . . ?
C2 C1 N1 Ni3 36.4(5) . . . . ?
C15 C14 N1 C1 160.9(4) . . . . ?
C13 C14 N1 C1 -75.4(5) . . . . ?
C16 C14 N1 C1 43.9(6) . . . . ?
C15 C14 N1 Ni3 -71.1(5) . . . . ?
C13 C14 N1 Ni3 52.7(5) . . . . ?
C16 C14 N1 Ni3 171.9(3) . . . . ?
C4 C3 N2 C2 52.9(6) . . . . ?
C5 C3 N2 C2 174.9(4) . . . . ?
C4 C3 N2 Ni3 175.2(3) . . . . ?
C5 C3 N2 Ni3 -62.8(5) . . . . ?
C1 C2 N2 C3 172.7(4) . . . . ?
C1 C2 N2 Ni3 43.1(4) . . . . ?
C10 C9 N3 C6 172.2(4) . . . . ?
C10 C9 N3 Ni3 37.9(4) . . . . ?
C8 C6 N3 C9 47.8(5) . . . . ?
C5 C6 N3 C9 -73.0(5) . . . . ?
C7 C6 N3 C9 165.9(4) . . . . ?
C8 C6 N3 Ni3 172.8(3) . . . . ?
C5 C6 N3 Ni3 52.0(5) . . . . ?
C7 C6 N3 Ni3 -69.1(4) . . . . ?
C9 C10 N4 C11 170.8(4) . . . . ?
C9 C10 N4 Ni3 42.9(4) . . . . ?
C13 C11 N4 C10 172.7(4) . . . . ?
C12 C11 N4 C10 50.9(5) . . . . ?
C13 C11 N4 Ni3 -64.8(4) . . . . ?
C12 C11 N4 Ni3 173.4(3) . . . . ?
Ag1 C17 N5 Ni3 -1(3) . . . . ?
Ag2 C19 N7 Ni3 6(4) . . . . ?
C19 N7 Ni3 N4 70.1(18) . . . . ?
C19 N7 Ni3 N5 131.1(15) . . . . ?
C19 N7 Ni3 N2 -58.0(15) . . . . ?
C19 N7 Ni3 N1 26.0(15) . . . . ?
C19 N7 Ni3 N3 -144.5(15) . . . . ?
C10 N4 Ni3 N7 129.1(9) . . . . ?
C11 N4 Ni3 N7 3.3(10) . . . . ?
C10 N4 Ni3 N5 68.1(3) . . . . ?
C11 N4 Ni3 N5 -57.7(3) . . . . ?
C10 N4 Ni3 N2 -103.4(3) . . . . ?
C11 N4 Ni3 N2 130.8(3) . . . . ?
C10 N4 Ni3 N1 173.0(3) . . . . ?
C11 N4 Ni3 N1 47.2(3) . . . . ?
C10 N4 Ni3 N3 -17.2(3) . . . . ?
C11 N4 Ni3 N3 -143.0(3) . . . . ?
C17 N5 Ni3 N7 110.1(10) . . . . ?
C17 N5 Ni3 N4 -77.6(10) . . . . ?
C17 N5 Ni3 N2 41.9(15) . . . . ?
C17 N5 Ni3 N1 -164.8(10) . . . . ?
C17 N5 Ni3 N3 6.8(10) . . . . ?
C3 N2 Ni3 N7 -57.2(4) . . . . ?
C2 N2 Ni3 N7 68.5(3) . . . . ?
C3 N2 Ni3 N4 129.9(4) . . . . ?
C2 N2 Ni3 N4 -104.5(3) . . . . ?
C3 N2 Ni3 N5 11.1(11) . . . . ?
C2 N2 Ni3 N5 136.7(8) . . . . ?
C3 N2 Ni3 N1 -143.0(4) . . . . ?
C2 N2 Ni3 N1 -17.4(3) . . . . ?
C3 N2 Ni3 N3 46.0(4) . . . . ?
C2 N2 Ni3 N3 171.7(3) . . . . ?
C1 N1 Ni3 N7 -99.0(3) . . . . ?
C14 N1 Ni3 N7 130.4(4) . . . . ?
C1 N1 Ni3 N4 87.1(3) . . . . ?
C14 N1 Ni3 N4 -43.4(4) . . . . ?
C1 N1 Ni3 N5 174.1(3) . . . . ?
C14 N1 Ni3 N5 43.5(4) . . . . ?
C1 N1 Ni3 N2 -10.3(3) . . . . ?
C14 N1 Ni3 N2 -140.8(4) . . . . ?
C1 N1 Ni3 N3 34.9(7) . . . . ?
C14 N1 Ni3 N3 -95.7(7) . . . . ?
C9 N3 Ni3 N7 174.0(3) . . . . ?
C6 N3 Ni3 N7 45.8(4) . . . . ?
C9 N3 Ni3 N4 -11.1(3) . . . . ?
C6 N3 Ni3 N4 -139.2(4) . . . . ?
C9 N3 Ni3 N5 -99.2(3) . . . . ?
C6 N3 Ni3 N5 132.7(4) . . . . ?
C9 N3 Ni3 N2 86.4(3) . . . . ?
C6 N3 Ni3 N2 -41.7(3) . . . . ?
C9 N3 Ni3 N1 41.5(7) . . . . ?
C6 N3 Ni3 N1 -86.6(7) . . . . ?
